data_7212759
loop_
_publ_author_name
'Aaker\"oy, Christer B.'
'Rajbanshi, Arbin'
'Li, Z. Jane'
'Desper, John'

_publ_section_title
;
 Mapping out the synthetic landscape for re-crystallization,
 co-crystallization and salt formation
;
_journal_issue 12
_journal_name_full CrystEngComm
_journal_page_first 4231
_journal_paper_doi 10.1039/c0ce00052c
_journal_volume 12
_journal_year 2010
_chemical_formula_moiety
;
(C8 H9 N2 O Br)2 (C8 H14 O4)
;
_chemical_formula_sum 'C24 H32 Br2 N4 O6'
_chemical_formula_weight 632.36
_chemical_name_systematic
;
(N-5-bromo-2-pyridyl)-propionamide)2, octanedioic acid
;
_space_group_IT_number 2
_symmetry_cell_setting triclinic
_symmetry_space_group_name_Hall '-P 1'
_symmetry_space_group_name_H-M 'P -1'
_atom_sites_solution_hydrogens geom
_atom_sites_solution_primary direct
_atom_sites_solution_secondary difmap
_audit_creation_method SHELXL-97
_cell_angle_alpha 101.970(2)
_cell_angle_beta 93.037(2)
_cell_angle_gamma 100.816(2)
_cell_formula_units_Z 1
_cell_length_a 5.3172(2)
_cell_length_b 8.6548(3)
_cell_length_c 14.9927(6)
_cell_measurement_reflns_used 5090
_cell_measurement_temperature 100(2)
_cell_measurement_theta_max 27.13
_cell_measurement_theta_min 3.08
_cell_volume 659.92(4)
_computing_cell_refinement 'Bruker SMART'
_computing_data_collection 'Bruker SMART'
_computing_data_reduction 'Bruker SAINT'
_computing_molecular_graphics 'Bruker SHELXTL'
_computing_publication_material 'Bruker SHELXTL'
_computing_structure_refinement 'SHELXL-97 (Sheldrick, 1997)'
_computing_structure_solution 'SHELXS-97 (Sheldrick, 1990)'
_diffrn_ambient_temperature 100(2)
_diffrn_measured_fraction_theta_full 0.994
_diffrn_measured_fraction_theta_max 0.994
_diffrn_measurement_device_type 'CCD area detector'
_diffrn_measurement_method 'phi and omega scans'
_diffrn_radiation_monochromator graphite
_diffrn_radiation_source 'fine-focus sealed tube'
_diffrn_radiation_type MoK\a
_diffrn_radiation_wavelength 0.71073
_diffrn_reflns_av_R_equivalents 0.0298
_diffrn_reflns_av_sigmaI/netI 0.0256
_diffrn_reflns_limit_h_max 6
_diffrn_reflns_limit_h_min -6
_diffrn_reflns_limit_k_max 11
_diffrn_reflns_limit_k_min -11
_diffrn_reflns_limit_l_max 19
_diffrn_reflns_limit_l_min -19
_diffrn_reflns_number 12733
_diffrn_reflns_theta_full 27.13
_diffrn_reflns_theta_max 27.13
_diffrn_reflns_theta_min 3.28
_exptl_absorpt_coefficient_mu 3.117
_exptl_absorpt_correction_T_max 0.7061
_exptl_absorpt_correction_T_min 0.5703
_exptl_absorpt_correction_type multi-scan
_exptl_absorpt_process_details SADABS
_exptl_crystal_colour colourless
_exptl_crystal_density_diffrn 1.591
_exptl_crystal_density_method 'not measured'
_exptl_crystal_description block
_exptl_crystal_F_000 322
_exptl_crystal_size_max 0.20
_exptl_crystal_size_mid 0.16
_exptl_crystal_size_min 0.12
_refine_diff_density_max 0.285
_refine_diff_density_min -0.263
_refine_diff_density_rms 0.056
_refine_ls_extinction_method none
_refine_ls_goodness_of_fit_ref 1.001
_refine_ls_hydrogen_treatment mixed
_refine_ls_matrix_type full
_refine_ls_number_parameters 170
_refine_ls_number_reflns 2892
_refine_ls_number_restraints 0
_refine_ls_restrained_S_all 1.001
_refine_ls_R_factor_all 0.0283
_refine_ls_R_factor_gt 0.0230
_refine_ls_shift/su_max 0.000
_refine_ls_shift/su_mean 0.000
_refine_ls_structure_factor_coef Fsqd
_refine_ls_weighting_details 'calc w=1/[\s^2^(Fo^2^)+(0.0300P)^2^+0.2000P] where P=(Fo^2^+2Fc^2^)/3'
_refine_ls_weighting_scheme calc
_refine_ls_wR_factor_gt 0.0543
_refine_ls_wR_factor_ref 0.0567
_reflns_number_gt 2586
_reflns_number_total 2892
_reflns_threshold_expression >2sigma(I)
_cod_data_source_file c0ce00052c.txt
_cod_data_source_block ar0729m(D11)
_cod_depositor_comments
;
The following automatic conversions were performed:

'_symmetry_cell_setting' value 'Triclinic' changed to 'triclinic'
according to /home/saulius/struct/CIF-dictionaries/cif_core.dic
dictionary named 'cif_core.dic' version 2.4.2 from 2011-04-26.

Automatic conversion script
Id: cif_fix_values 1891 2012-01-12 08:04:46Z andrius 
;
_cod_original_sg_symbol_H-M P-1
_cod_database_code 7212759

loop_
_symmetry_equiv_pos_as_xyz
'x, y, z'
'-x, -y, -z'

loop_
_atom_site_label
_atom_site_type_symbol
_atom_site_fract_x
_atom_site_fract_y
_atom_site_fract_z
_atom_site_U_iso_or_equiv
_atom_site_adp_type
_atom_site_occupancy
_atom_site_symmetry_multiplicity
_atom_site_calc_flag
_atom_site_refinement_flags
Br1 Br 0.96917(4) -0.21456(2) 0.238312(13) 0.03021(7) Uani 1 1 d .
N11 N 0.5464(3) 0.13526(17) 0.23390(10) 0.0209(3) Uani 1 1 d .
C12 C 0.6536(3) 0.2527(2) 0.30675(11) 0.0189(3) Uani 1 1 d .
N12 N 0.5356(3) 0.38427(18) 0.31984(10) 0.0217(3) Uani 1 1 d .
H12 H 0.429(4) 0.377(3) 0.2837(15) 0.026 Uiso 1 1 d .
C13 C 0.8627(3) 0.2397(2) 0.36339(12) 0.0213(4) Uani 1 1 d .
H13 H 0.9357 0.3242 0.4145 0.026 Uiso 1 1 calc R
C14 C 0.9601(3) 0.1011(2) 0.34301(12) 0.0232(4) Uani 1 1 d .
H14 H 1.1026 0.0887 0.3799 0.028 Uiso 1 1 calc R
C15 C 0.8483(3) -0.0202(2) 0.26809(12) 0.0214(4) Uani 1 1 d .
C16 C 0.6427(3) 0.0007(2) 0.21546(12) 0.0222(4) Uani 1 1 d .
H16 H 0.5663 -0.0829 0.1644 0.027 Uiso 1 1 calc R
C17 C 0.5955(3) 0.5243(2) 0.38641(12) 0.0215(4) Uani 1 1 d .
O17 O 0.7716(3) 0.55259(16) 0.44625(9) 0.0315(3) Uani 1 1 d .
C18 C 0.4179(4) 0.6376(2) 0.37754(13) 0.0271(4) Uani 1 1 d .
H18A H 0.2428 0.5879 0.3891 0.032 Uiso 1 1 calc R
H18B H 0.4096 0.6534 0.3140 0.032 Uiso 1 1 calc R
C19 C 0.5020(4) 0.8005(2) 0.44309(13) 0.0317(4) Uani 1 1 d .
H19A H 0.3839 0.8707 0.4326 0.048 Uiso 1 1 calc R
H19B H 0.6766 0.8496 0.4328 0.048 Uiso 1 1 calc R
H19C H 0.4998 0.7866 0.5063 0.048 Uiso 1 1 calc R
C21 C 0.0590(3) 0.2575(2) 0.11701(11) 0.0201(3) Uani 1 1 d .
O21 O 0.1605(3) 0.12754(15) 0.10213(9) 0.0268(3) Uani 1 1 d .
H21 H 0.264(4) 0.134(3) 0.1415(16) 0.032 Uiso 1 1 d .
O22 O 0.1301(2) 0.36980(16) 0.18247(9) 0.0279(3) Uani 1 1 d .
C22 C -0.1511(3) 0.2552(2) 0.04505(11) 0.0208(3) Uani 1 1 d .
H22A H -0.2920 0.1613 0.0427 0.025 Uiso 1 1 calc R
H22B H -0.0823 0.2425 -0.0155 0.025 Uiso 1 1 calc R
C23 C -0.2576(3) 0.4087(2) 0.06445(11) 0.0200(3) Uani 1 1 d .
H23A H -0.1125 0.5025 0.0740 0.024 Uiso 1 1 calc R
H23B H -0.3414 0.4147 0.1221 0.024 Uiso 1 1 calc R
C24 C -0.4511(3) 0.4217(2) -0.01100(11) 0.0208(4) Uani 1 1 d .
H24A H -0.3691 0.4149 -0.0691 0.025 Uiso 1 1 calc R
H24B H -0.5988 0.3295 -0.0200 0.025 Uiso 1 1 calc R

loop_
_atom_site_aniso_label
_atom_site_aniso_U_11
_atom_site_aniso_U_22
_atom_site_aniso_U_33
_atom_site_aniso_U_23
_atom_site_aniso_U_13
_atom_site_aniso_U_12
Br1 0.03230(12) 0.02622(11) 0.03404(12) 0.00348(8) -0.00275(8) 0.01595(8)
N11 0.0208(7) 0.0218(7) 0.0197(7) 0.0028(6) -0.0038(6) 0.0073(6)
C12 0.0169(8) 0.0213(8) 0.0188(8) 0.0051(7) -0.0004(6) 0.0050(7)
N12 0.0209(8) 0.0223(8) 0.0215(7) 0.0016(6) -0.0072(6) 0.0091(6)
C13 0.0196(9) 0.0224(9) 0.0206(8) 0.0035(7) -0.0040(7) 0.0039(7)
C14 0.0189(9) 0.0285(9) 0.0234(9) 0.0073(7) -0.0040(7) 0.0077(7)
C15 0.0214(9) 0.0214(9) 0.0235(9) 0.0051(7) 0.0016(7) 0.0093(7)
C16 0.0219(9) 0.0226(9) 0.0212(8) 0.0015(7) -0.0018(7) 0.0071(7)
C17 0.0203(9) 0.0208(8) 0.0221(8) 0.0024(7) -0.0018(7) 0.0048(7)
O17 0.0297(7) 0.0294(7) 0.0304(7) -0.0030(6) -0.0155(6) 0.0099(6)
C18 0.0268(10) 0.0234(9) 0.0298(9) 0.0008(8) -0.0065(8) 0.0103(8)
C19 0.0393(11) 0.0242(10) 0.0296(10) 0.0001(8) -0.0022(9) 0.0097(9)
C21 0.0179(8) 0.0234(9) 0.0205(8) 0.0075(7) -0.0005(7) 0.0053(7)
O21 0.0292(7) 0.0259(7) 0.0251(7) 0.0014(5) -0.0109(5) 0.0137(6)
O22 0.0278(7) 0.0301(7) 0.0247(6) -0.0001(6) -0.0101(5) 0.0133(6)
C22 0.0181(8) 0.0238(9) 0.0202(8) 0.0038(7) -0.0044(7) 0.0061(7)
C23 0.0181(8) 0.0237(9) 0.0188(8) 0.0038(7) -0.0023(7) 0.0082(7)
C24 0.0181(8) 0.0244(9) 0.0202(8) 0.0046(7) -0.0022(7) 0.0067(7)

loop_
_atom_type_symbol
_atom_type_description
_atom_type_scat_dispersion_real
_atom_type_scat_dispersion_imag
_atom_type_scat_source
C C 0.0033 0.0016 'International Tables Vol C Tables 4.2.6.8 and 6.1.1.4'
H H 0.0000 0.0000 'International Tables Vol C Tables 4.2.6.8 and 6.1.1.4'
N N 0.0061 0.0033 'International Tables Vol C Tables 4.2.6.8 and 6.1.1.4'
O O 0.0106 0.0060 'International Tables Vol C Tables 4.2.6.8 and 6.1.1.4'
Br Br -0.2901 2.4595 'International Tables Vol C Tables 4.2.6.8 and 6.1.1.4'

loop_
_geom_angle_atom_site_label_1
_geom_angle_atom_site_label_2
_geom_angle_atom_site_label_3
_geom_angle
_geom_angle_site_symmetry_1
C16 N11 C12 118.72(14) .
N11 C12 N12 113.55(14) .
N11 C12 C13 122.23(15) .
N12 C12 C13 124.22(16) .
C17 N12 C12 128.96(15) .
C17 N12 H12 117.5(17) .
C12 N12 H12 113.5(17) .
C14 C13 C12 118.22(16) .
C14 C13 H13 120.9 .
C12 C13 H13 120.9 .
C13 C14 C15 119.40(16) .
C13 C14 H14 120.3 .
C15 C14 H14 120.3 .
C16 C15 C14 119.23(16) .
C16 C15 Br1 119.50(13) .
C14 C15 Br1 121.26(13) .
N11 C16 C15 122.19(16) .
N11 C16 H16 118.9 .
C15 C16 H16 118.9 .
O17 C17 N12 123.56(16) .
O17 C17 C18 123.82(16) .
N12 C17 C18 112.62(15) .
C17 C18 C19 112.97(16) .
C17 C18 H18A 109.0 .
C19 C18 H18A 109.0 .
C17 C18 H18B 109.0 .
C19 C18 H18B 109.0 .
H18A C18 H18B 107.8 .
C18 C19 H19A 109.5 .
C18 C19 H19B 109.5 .
H19A C19 H19B 109.5 .
C18 C19 H19C 109.5 .
H19A C19 H19C 109.5 .
H19B C19 H19C 109.5 .
O22 C21 O21 123.10(16) .
O22 C21 C22 122.89(15) .
O21 C21 C22 114.00(15) .
C21 O21 H21 109.6(17) .
C21 C22 C23 111.87(14) .
C21 C22 H22A 109.2 .
C23 C22 H22A 109.2 .
C21 C22 H22B 109.2 .
C23 C22 H22B 109.2 .
H22A C22 H22B 107.9 .
C22 C23 C24 114.45(14) .
C22 C23 H23A 108.6 .
C24 C23 H23A 108.6 .
C22 C23 H23B 108.6 .
C24 C23 H23B 108.6 .
H23A C23 H23B 107.6 .
C24 C24 C23 112.42(18) 2_465
C24 C24 H24A 109.1 2_465
C23 C24 H24A 109.1 .
C24 C24 H24B 109.1 2_465
C23 C24 H24B 109.1 .
H24A C24 H24B 107.9 .

loop_
_geom_bond_atom_site_label_1
_geom_bond_atom_site_label_2
_geom_bond_distance
_geom_bond_site_symmetry_2
Br1 C15 1.8886(17) .
N11 C16 1.341(2) .
N11 C12 1.344(2) .
C12 N12 1.385(2) .
C12 C13 1.399(2) .
N12 C17 1.373(2) .
N12 H12 0.75(2) .
C13 C14 1.378(2) .
C13 H13 0.9500 .
C14 C15 1.387(3) .
C14 H14 0.9500 .
C15 C16 1.376(2) .
C16 H16 0.9500 .
C17 O17 1.214(2) .
C17 C18 1.503(2) .
C18 C19 1.515(3) .
C18 H18A 0.9900 .
C18 H18B 0.9900 .
C19 H19A 0.9800 .
C19 H19B 0.9800 .
C19 H19C 0.9800 .
C21 O22 1.216(2) .
C21 O21 1.320(2) .
C21 C22 1.506(2) .
O21 H21 0.77(2) .
C22 C23 1.520(2) .
C22 H22A 0.9900 .
C22 H22B 0.9900 .
C23 C24 1.525(2) .
C23 H23A 0.9900 .
C23 H23B 0.9900 .
C24 C24 1.521(3) 2_465
C24 H24A 0.9900 .
C24 H24B 0.9900 .

loop_
_geom_hbond_atom_site_label_D
_geom_hbond_atom_site_label_H
_geom_hbond_atom_site_label_A
_geom_hbond_distance_DH
_geom_hbond_distance_HA
_geom_hbond_distance_DA
_geom_hbond_angle_DHA
O21 H21 N11 0.77(2) 1.98(2) 2.7538(19) 174(2)
N12 H12 O22 0.75(2) 2.12(2) 2.8686(19) 177(2)

loop_
_geom_torsion_atom_site_label_1
_geom_torsion_atom_site_label_2
_geom_torsion_atom_site_label_3
_geom_torsion_atom_site_label_4
_geom_torsion
_geom_torsion_site_symmetry_4
C16 N11 C12 N12 -178.96(15) .
C16 N11 C12 C13 0.5(2) .
N11 C12 N12 C17 -179.57(16) .
C13 C12 N12 C17 1.0(3) .
N11 C12 C13 C14 0.0(2) .
N12 C12 C13 C14 179.34(16) .
C12 C13 C14 C15 -0.3(3) .
C13 C14 C15 C16 0.2(3) .
C13 C14 C15 Br1 -178.71(13) .
C12 N11 C16 C15 -0.6(2) .
C14 C15 C16 N11 0.2(3) .
Br1 C15 C16 N11 179.19(13) .
C12 N12 C17 O17 0.1(3) .
C12 N12 C17 C18 -179.36(16) .
O17 C17 C18 C19 7.7(3) .
N12 C17 C18 C19 -172.82(16) .
O22 C21 C22 C23 0.4(2) .
O21 C21 C22 C23 -178.91(14) .
C21 C22 C23 C24 173.89(14) .
C22 C23 C24 C24 -179.14(17) 2_465
